data_9017754
loop_
_publ_author_name
'Rieck, B.'
'Giester, G.'
'Lengauer, C. L.'
'Chanmuang, N. C.'
'Topa, D.'

_publ_section_title
;
 Stergiouite, CaZn2(AsO4)2*4H2O - a new mineral from the Lavrion Mining District, Greece
;
_journal_name_full 'Mineralogy and Petrology'
_journal_page_first 319
_journal_page_last 327
_journal_volume 114
_journal_year 2020
_chemical_compound_source 'Lavrion Mining District, Greece'
_chemical_formula_sum 'As2 Ca H8 O12 Zn2'
_chemical_name_mineral Stergiouite
_space_group_IT_number 7
_space_group_name_Hall 'P -2yc'
_space_group_name_H-M_alt 'P 1 c 1'
_symmetry_space_group_name_H-M 'P 1 c 1'
_cell_angle_alpha 90
_cell_angle_beta 91.77
_cell_angle_gamma 90
_cell_length_a 9.416
_cell_length_b 5.300
_cell_length_c 10.893
_cell_formula_units_Z 2
_cell_volume 543.354
_database_code_amcsd 0020940
_exptl_crystal_density_diffrn 3.183
_cod_data_source_file inputs/fixed/downloads/18/18717.cif
_cod_data_source_block 18717
_cod_original_formula_sum 'Ca Zn2 As2 O12 H8'
_cod_database_code 9017754

loop_
_space_group_symop_operation_xyz
x,y,z
x,-y,1/2+z

loop_
_atom_site_aniso_label
_atom_site_aniso_U_11
_atom_site_aniso_U_22
_atom_site_aniso_U_33
_atom_site_aniso_U_12
_atom_site_aniso_U_13
_atom_site_aniso_U_23
Ca 0.02080 0.01470 0.01410 0.00260 0.00380 -0.00060
Zn1 0.01600 0.01170 0.01200 -0.00020 0.00070 -0.00060
Zn2 0.01500 0.01480 0.01020 0.00110 0.00010 0.00000
As1 0.01220 0.01000 0.01020 -0.00050 -0.00060 -0.00010
As2 0.00730 0.01150 0.00960 0.00080 -0.00020 0.00030
O1 0.02900 0.00500 0.02700 -0.00700 -0.00900 0.00400
O3 0.01800 0.01200 0.02200 0.00000 0.00800 -0.00300
O2 0.02000 0.02500 0.01700 -0.00900 0.00300 -0.00600
O4 0.02100 0.01100 0.01400 0.00300 -0.00400 0.00000
O5 0.00600 0.02400 0.01700 0.00300 -0.00100 -0.00100
O6 0.02100 0.01000 0.05800 0.00200 -0.01300 -0.00300
O7 0.02300 0.03100 0.01100 0.00500 0.00700 0.00700
O8 0.02000 0.01400 0.01200 -0.00600 -0.00700 0.00200
O9 0.03100 0.04000 0.03500 0.00500 -0.01800 -0.00900
O10 0.03600 0.02600 0.02200 -0.01100 -0.00200 0.00500
O11 0.03100 0.03300 0.03300 -0.00500 -0.00900 0.00000
O12 0.03100 0.03000 0.02000 -0.01100 -0.00800 0.00500

loop_
_atom_site_label
_atom_site_fract_x
_atom_site_fract_y
_atom_site_fract_z
_atom_site_U_iso_or_equiv
Ca 0.00000 0.24250 0.50000 0.01640
Zn1 0.50429 0.55180 0.40479 0.01320
Zn2 0.50640 0.04520 0.60811 0.01340
As1 0.32140 0.03317 0.34731 0.01080
As2 0.69007 0.52358 0.66383 0.00950
O1 0.36130 0.33900 0.33620 0.02040
O3 0.14950 -0.00180 0.38010 0.01730
O2 0.35330 -0.11800 0.21610 0.02060
O4 0.42810 -0.11330 0.45670 0.01560
O5 0.85910 0.48310 0.62940 0.01560
O6 0.65660 0.83360 0.67200 0.02970
O7 0.66190 0.38490 0.79880 0.02170
O8 0.57700 0.38620 0.55870 0.01540
O9 0.19110 0.46000 0.59110 0.03600
H9a 0.25400 0.40000 0.64800 0.05300
H9b 0.17400 0.62400 0.60800 0.05300
O10 0.01690 -0.07670 0.64530 0.02810
H10a 0.05300 -0.05000 0.72200 0.04200
H10b -0.03000 -0.22600 0.64900 0.04200
O11 -0.18980 0.03420 0.39710 0.03260
H11a -0.22200 -0.12400 0.39900 0.04900
H11b -0.24200 0.10900 0.33600 0.04900
O12 0.00180 0.56230 0.35750 0.02730
H12a -0.02800 0.54400 0.27900 0.04100
H12b 0.06100 0.69900 0.35600 0.04100

loop_
_cod_related_entry_id
_cod_related_entry_database
_cod_related_entry_code
1 AMCSD 0020940
